data_1572185
loop_
_publ_author_name
'Delano, 4th, Francis'
'Benner, Florian'
'Jang, Seoyun'
'Greer, Samuel M.'
'Demir, Selvan'

_publ_section_title
;
 Construction of intermolecular &#x3c3;-hole interactions in rare earth
 metallocene complexes using a 2,3,4,5-tetraiodopyrrolyl anion.
;
_journal_issue 33
_journal_name_full 'Chemical science'
_journal_page_first 13389
_journal_page_last 13404
_journal_paper_doi 10.1039/d4sc03786c
_journal_volume 15
_journal_year 2024
_chemical_formula_moiety 'C24 H30 Dy I4 N, C H2 Cl2'
_chemical_formula_sum 'C25 H32 Cl2 Dy I4 N'
_chemical_formula_weight 1087.51
_space_group_crystal_system monoclinic
_space_group_IT_number 14
_space_group_name_Hall '-P 2ybc'
_space_group_name_H-M_alt 'P 1 21/c 1'
_atom_sites_solution_hydrogens geom
_atom_sites_solution_primary dual
_audit_creation_date 2023-07-10
_audit_creation_method
;
Olex2 1.5
(compiled 2023.03.06 svn.rbb2c1857 for OlexSys, GUI svn.r6748)
;
_audit_update_record
;
2024-04-22 deposited with the CCDC.	2024-07-25 downloaded from the CCDC.
;
_cell_angle_alpha 90
_cell_angle_beta 101.6536(19)
_cell_angle_gamma 90
_cell_formula_units_Z 4
_cell_length_a 10.3478(2)
_cell_length_b 14.3119(3)
_cell_length_c 21.2778(4)
_cell_measurement_reflns_used 20842
_cell_measurement_temperature 160.0(1)
_cell_measurement_theta_max 31.9550
_cell_measurement_theta_min 2.8680
_cell_volume 3086.22(11)
_computing_cell_refinement 'CrysAlisPro 1.171.42.93a (Rigaku OD, 2023)'
_computing_data_collection 'CrysAlisPro 1.171.42.93a (Rigaku OD, 2023)'
_computing_data_reduction 'CrysAlisPro 1.171.42.93a (Rigaku OD, 2023)'
_computing_molecular_graphics 'Olex2 1.5 (Dolomanov et al., 2009)'
_computing_publication_material 'Olex2 1.5 (Dolomanov et al., 2009)'
_computing_structure_refinement 'SHELXL 2018/3 (Sheldrick, 2015)'
_computing_structure_solution 'SHELXT  (Sheldrick, 2015)'
_diffrn_ambient_environment N~2~
_diffrn_ambient_temperature 160.0(1)
_diffrn_detector 'Hybrid Pixel Array Detector'
_diffrn_detector_area_resol_mean 10.0000
_diffrn_detector_type HyPix
_diffrn_measured_fraction_theta_full 0.999
_diffrn_measured_fraction_theta_max 0.842
_diffrn_measurement_details
;
List of Runs (angles in degrees, time in seconds):

  # Type    Start    End  Width  t~exp~   \w     \q     \k     \f   Frames
#--------------------------------------------------------------------------
  1  \w      4.00  29.00   0.50    1.50    --    6.58 -78.00 129.00   50
  2  \w    -39.00 -12.00   0.50    1.50    --   -7.98 -78.00 129.00   54
  3  \w    -28.00  19.00   0.50    1.50    --   -7.98  78.00-104.00   94
  4  \w      0.00  35.00   0.50    1.50    --    6.58 -99.00 120.00   70
  5  \w      6.00  39.00   0.50    1.50    --    6.58 -99.00-120.00   66
  6  \w    -11.00  15.00   0.50    1.50    --    6.58 -77.00  60.00   52
  7  \w      2.00  38.00   0.50    1.50    --    6.58  57.00 -90.00   72
  8  \w    -31.00   7.00   0.50    1.50    --   -7.98 -57.00  30.00   76
  9  \w    -23.00  15.00   0.50    1.50    --   -7.98  77.00 -60.00   76
 10  \w    -28.00   7.00   0.50    1.50    --   -7.98 -57.00  60.00   70
 11  \w    -15.00  15.00   0.50    1.50    --   -7.98 -77.00 -30.00   60
;
_diffrn_measurement_device 'four-circle diffractometer'
_diffrn_measurement_device_type 'XtaLAB Synergy, Dualflex, HyPix'
_diffrn_measurement_method '\w scans'
_diffrn_orient_matrix_type 'CrysAlisPro convention (1999,Acta A55,543-557)'
_diffrn_orient_matrix_UB_11 0.0367307000
_diffrn_orient_matrix_UB_12 0.0413795000
_diffrn_orient_matrix_UB_13 0.0091500000
_diffrn_orient_matrix_UB_21 0.0043251000
_diffrn_orient_matrix_UB_22 0.0078068000
_diffrn_orient_matrix_UB_23 -0.0324333000
_diffrn_orient_matrix_UB_31 -0.0593981000
_diffrn_orient_matrix_UB_32 0.0261490000
_diffrn_orient_matrix_UB_33 -0.0048048000
_diffrn_radiation_monochromator mirror
_diffrn_radiation_probe x-ray
_diffrn_radiation_type 'Mo K\a'
_diffrn_radiation_wavelength 0.71073
_diffrn_reflns_av_R_equivalents 0.0524
_diffrn_reflns_av_unetI/netI 0.0429
_diffrn_reflns_Laue_measured_fraction_full 0.999
_diffrn_reflns_Laue_measured_fraction_max 0.842
_diffrn_reflns_limit_h_max 14
_diffrn_reflns_limit_h_min -13
_diffrn_reflns_limit_k_max 21
_diffrn_reflns_limit_k_min -19
_diffrn_reflns_limit_l_max 31
_diffrn_reflns_limit_l_min -28
_diffrn_reflns_number 38312
_diffrn_reflns_point_group_measured_fraction_full 0.999
_diffrn_reflns_point_group_measured_fraction_max 0.842
_diffrn_reflns_theta_full 25.242
_diffrn_reflns_theta_max 31.685
_diffrn_reflns_theta_min 2.463
_diffrn_source 'micro-focus sealed X-ray tube'
_diffrn_source_type 'PhotonJet (Mo) X-ray Source'
_exptl_absorpt_coefficient_mu 6.610
_exptl_absorpt_correction_T_max 1.000
_exptl_absorpt_correction_T_min 0.222
_exptl_absorpt_correction_type gaussian
_exptl_absorpt_process_details
;
CrysAlisPro 1.171.42.93a (Rigaku Oxford Diffraction, 2023)
Numerical absorption correction based on gaussian integration over
a multifaceted crystal model
Empirical absorption correction using spherical harmonics,
implemented in SCALE3 ABSPACK scaling algorithm.
;
_exptl_crystal_colour green
_exptl_crystal_colour_primary green
_exptl_crystal_density_diffrn 2.341
_exptl_crystal_description plate
_exptl_crystal_F_000 2004
_exptl_crystal_size_max 0.353
_exptl_crystal_size_mid 0.275
_exptl_crystal_size_min 0.111
_refine_diff_density_max 1.225
_refine_diff_density_min -1.386
_refine_diff_density_rms 0.167
_refine_ls_extinction_method none
_refine_ls_goodness_of_fit_ref 1.059
_refine_ls_hydrogen_treatment constr
_refine_ls_matrix_type full
_refine_ls_number_parameters 317
_refine_ls_number_reflns 8785
_refine_ls_number_restraints 6
_refine_ls_restrained_S_all 1.059
_refine_ls_R_factor_all 0.0396
_refine_ls_R_factor_gt 0.0297
_refine_ls_shift/su_max 0.001
_refine_ls_shift/su_mean 0.000
_refine_ls_structure_factor_coef Fsqd
_refine_ls_weighting_details 'w=1/[\s^2^(Fo^2^)+(0.0292P)^2^] where P=(Fo^2^+2Fc^2^)/3'
_refine_ls_weighting_scheme calc
_refine_ls_wR_factor_gt 0.0654
_refine_ls_wR_factor_ref 0.0692
_reflns_Friedel_coverage 0.000
_reflns_number_gt 7276
_reflns_number_total 8785
_reflns_threshold_expression 'I > 2\s(I)'
_cod_data_source_file d4sc03786c2.cif
_cod_data_source_block Cpstar2DyTIP160K
_cod_depositor_comments 'Adding full bibliography for 1572175--1572199.cif.'
_cod_database_code 1572185
_shelx_shelxl_version_number 2018/3
_chemical_oxdiff_formula C25H32Cl2DyI4N
_shelx_space_group_comment
;
The symmetry employed for this shelxl refinement is uniquely defined
by the following loop, which should always be used as a source of
symmetry information in preference to the above space-group names.
They are only intended as comments.
;
_shelx_estimated_absorpt_t_max 0.527
_shelx_estimated_absorpt_t_min 0.204
_olex2_refinement_description
;
1. Fixed Uiso
 At 1.2 times of:
  All C(H,H,H,H) groups
 At 1.5 times of:
  All C(H,H,H) groups
2. Uiso/Uaniso restraints and constraints
Cl1B \\sim Cl1A: within 2A with sigma of 0.04 and sigma for terminal atoms of
0.08 within 2A
3. Others
 Fixed Sof: Cl1A(0.5) H26C(0.5) H26D(0.5) H26A(0.5) H26B(0.5) Cl1B(0.5)
4.a Secondary CH2 refined with riding coordinates:
 C26(H26C,H26D), C26(H26A,H26B)
4.b Idealised Me refined as rotating group:
 C21(H21A,H21B,H21C), C25(H25A,H25B,H25C), C15(H15A,H15B,H15C), C12(H12A,H12B,
 H12C), C11(H11A,H11B,H11C), C14(H14A,H14B,H14C), C22(H22A,H22B,H22C), C23(H23A,
 H23B,H23C), C13(H13A,H13B,H13C), C24(H24A,H24B,H24C)
;
_olex2_submission_special_instructions 'No special instructions were received'
_oxdiff_exptl_absorpt_empirical_details
;
Empirical correction (ABSPACK) includes:
- Absorption correction using spherical harmonics
- Frame scaling
- Detector area scaling
;
_oxdiff_exptl_absorpt_empirical_full_max 2.520
_oxdiff_exptl_absorpt_empirical_full_min 0.673

loop_
_space_group_symop_operation_xyz
'x, y, z'
'-x, y+1/2, -z+1/2'
'-x, -y, -z'
'x, -y-1/2, z-1/2'

loop_
_atom_site_label
_atom_site_type_symbol
_atom_site_fract_x
_atom_site_fract_y
_atom_site_fract_z
_atom_site_U_iso_or_equiv
_atom_site_adp_type
_atom_site_occupancy
_atom_site_site_symmetry_order
_atom_site_calc_flag
_atom_site_refinement_flags_posn
_atom_site_refinement_flags_adp
_atom_site_refinement_flags_occupancy
_atom_site_disorder_assembly
_atom_site_disorder_group
Dy1 Dy 0.80489(2) 0.71412(2) 0.33949(2) 0.01739(5) Uani 1 1 d . . . . .
I1 I 0.52540(2) 0.61403(2) 0.28214(2) 0.02454(6) Uani 1 1 d . . . . .
I4 I 0.82030(2) 0.93970(2) 0.20083(2) 0.02838(6) Uani 1 1 d . . . . .
I3 I 0.48272(2) 0.93573(2) 0.08147(2) 0.02874(6) Uani 1 1 d . . . . .
I2 I 0.29188(2) 0.71952(2) 0.13095(2) 0.03868(7) Uani 1 1 d . . . . .
Cl2 Cl 0.60973(12) 0.62852(8) 0.07962(6) 0.0482(3) Uani 1 1 d . . . . .
Cl1A Cl 0.6886(10) 0.4449(6) 0.0380(4) 0.101(3) Uani 0.5 1 d . U P A 1
N1 N 0.6774(3) 0.77308(18) 0.24185(14) 0.0197(6) Uani 1 1 d . . . . .
C5 C 0.6678(3) 0.8448(2) 0.19823(17) 0.0204(6) Uani 1 1 d . . . . .
C2 C 0.5604(3) 0.7271(2) 0.22572(17) 0.0209(7) Uani 1 1 d . . . . .
C10 C 0.9581(3) 0.6480(2) 0.26376(17) 0.0229(7) Uani 1 1 d . . . . .
C6 C 0.8872(3) 0.5697(2) 0.27955(18) 0.0231(7) Uani 1 1 d . . . . .
C8 C 1.0288(4) 0.6190(2) 0.37104(18) 0.0278(8) Uani 1 1 d . . . . .
C21 C 0.5195(4) 0.7392(3) 0.4239(2) 0.0334(9) Uani 1 1 d . . . . .
H21A H 0.456013 0.758660 0.385530 0.050 Uiso 1 1 calc R U . . .
H21B H 0.493775 0.765451 0.462126 0.050 Uiso 1 1 calc R U . . .
H21C H 0.520578 0.670809 0.426793 0.050 Uiso 1 1 calc R U . . .
C20 C 0.6852(4) 0.8540(2) 0.38627(17) 0.0261(7) Uani 1 1 d . . . . .
C19 C 0.8218(4) 0.8710(2) 0.40451(17) 0.0255(7) Uani 1 1 d . . . . .
C4 C 0.5473(3) 0.8433(2) 0.15598(17) 0.0218(7) Uani 1 1 d . . . . .
C9 C 1.0443(3) 0.6790(2) 0.3198(2) 0.0275(8) Uani 1 1 d . . . . .
C3 C 0.4762(3) 0.7667(2) 0.17407(17) 0.0223(7) Uani 1 1 d . . . . .
C16 C 0.6550(3) 0.7738(2) 0.41986(17) 0.0230(7) Uani 1 1 d . . . . .
C25 C 0.5858(4) 0.9152(3) 0.3434(2) 0.0387(10) Uani 1 1 d . . . . .
H25A H 0.630979 0.953844 0.316474 0.058 Uiso 1 1 calc R U . . .
H25B H 0.541918 0.955623 0.369821 0.058 Uiso 1 1 calc R U . . .
H25C H 0.519942 0.875865 0.315997 0.058 Uiso 1 1 calc R U . . .
C15 C 0.9516(5) 0.6831(3) 0.1965(2) 0.0389(10) Uani 1 1 d . . . . .
H15A H 0.859140 0.689749 0.174759 0.058 Uiso 1 1 calc R U . . .
H15B H 0.995750 0.638440 0.172947 0.058 Uiso 1 1 calc R U . . .
H15C H 0.995778 0.743838 0.198068 0.058 Uiso 1 1 calc R U . . .
C12 C 0.8879(5) 0.4725(3) 0.3833(3) 0.0465(12) Uani 1 1 d . . . . .
H12A H 0.884548 0.493161 0.426873 0.070 Uiso 1 1 calc R U . . .
H12B H 0.951343 0.421176 0.385473 0.070 Uiso 1 1 calc R U . . .
H12C H 0.800259 0.450865 0.361709 0.070 Uiso 1 1 calc R U . . .
C11 C 0.8003(4) 0.5080(3) 0.2317(2) 0.0419(11) Uani 1 1 d . . . . .
H11A H 0.755935 0.462363 0.254342 0.063 Uiso 1 1 calc R U . . .
H11B H 0.854119 0.475186 0.205716 0.063 Uiso 1 1 calc R U . . .
H11C H 0.734062 0.546365 0.203657 0.063 Uiso 1 1 calc R U . . .
C14 C 1.1461(4) 0.7552(3) 0.3222(3) 0.0483(12) Uani 1 1 d . . . . .
H14A H 1.108345 0.806741 0.294020 0.072 Uiso 1 1 calc R U . . .
H14B H 1.223372 0.730217 0.307728 0.072 Uiso 1 1 calc R U . . .
H14C H 1.172739 0.778168 0.366275 0.072 Uiso 1 1 calc R U . . .
C17 C 0.7743(3) 0.7411(2) 0.45920(16) 0.0221(7) Uani 1 1 d . . . . .
C18 C 0.8771(3) 0.8021(2) 0.45032(17) 0.0236(7) Uani 1 1 d . . . . .
C22 C 0.7860(4) 0.6627(3) 0.5072(2) 0.0346(9) Uani 1 1 d . . . . .
H22A H 0.729945 0.610425 0.488463 0.052 Uiso 1 1 calc R U . . .
H22B H 0.757676 0.684645 0.545869 0.052 Uiso 1 1 calc R U . . .
H22C H 0.878005 0.641841 0.518406 0.052 Uiso 1 1 calc R U . . .
C7 C 0.9300(4) 0.5527(2) 0.34628(19) 0.0262(7) Uani 1 1 d . . . . .
C23 C 1.0121(4) 0.8069(3) 0.4924(2) 0.0357(9) Uani 1 1 d . . . . .
H23A H 1.032572 0.747096 0.514635 0.054 Uiso 1 1 calc R U . . .
H23B H 1.014409 0.856927 0.524008 0.054 Uiso 1 1 calc R U . . .
H23C H 1.077413 0.819657 0.465949 0.054 Uiso 1 1 calc R U . . .
C13 C 1.1191(5) 0.6122(4) 0.4355(2) 0.0541(14) Uani 1 1 d . . . . .
H13A H 1.173179 0.668860 0.443445 0.081 Uiso 1 1 calc R U . . .
H13B H 1.176556 0.557608 0.436384 0.081 Uiso 1 1 calc R U . . .
H13C H 1.066606 0.605788 0.468759 0.081 Uiso 1 1 calc R U . . .
C24 C 0.8969(5) 0.9553(3) 0.3880(2) 0.0413(10) Uani 1 1 d . . . . .
H24A H 0.979406 0.934820 0.376412 0.062 Uiso 1 1 calc R U . . .
H24B H 0.916883 0.997135 0.425162 0.062 Uiso 1 1 calc R U . . .
H24C H 0.843040 0.988620 0.351674 0.062 Uiso 1 1 calc R U . . .
C26 C 0.7009(9) 0.5590(4) 0.0384(4) 0.094(3) Uani 1 1 d . . . . .
H26C H 0.680065 0.579553 -0.006992 0.112 Uiso 0.5 1 calc R U P A 1
H26D H 0.794948 0.574222 0.054952 0.112 Uiso 0.5 1 calc R U P A 1
H26A H 0.665771 0.566376 -0.008220 0.112 Uiso 0.5 1 calc R U P A -1
H26B H 0.793243 0.581598 0.047275 0.112 Uiso 0.5 1 calc R U P A -1
Cl1B Cl 0.7007(9) 0.4436(5) 0.0570(3) 0.0516(14) Uani 0.5 1 d . U P A -1

loop_
_atom_site_aniso_label
_atom_site_aniso_U_11
_atom_site_aniso_U_22
_atom_site_aniso_U_33
_atom_site_aniso_U_23
_atom_site_aniso_U_13
_atom_site_aniso_U_12
Dy1 0.01698(8) 0.01706(8) 0.01697(8) -0.00042(5) 0.00069(6) 0.00242(5)
I1 0.02543(12) 0.02182(11) 0.02588(12) 0.00128(8) 0.00397(9) -0.00662(8)
I4 0.02516(12) 0.02628(12) 0.03330(14) 0.00421(9) 0.00495(10) -0.00690(8)
I3 0.03237(13) 0.03023(13) 0.02260(12) 0.00673(9) 0.00310(9) 0.00996(9)
I2 0.02123(13) 0.03677(15) 0.05063(18) 0.00057(12) -0.01030(11) -0.00446(9)
Cl2 0.0542(7) 0.0515(6) 0.0390(6) 0.0043(5) 0.0093(5) 0.0183(5)
Cl1A 0.066(3) 0.048(3) 0.180(8) -0.028(5) 0.006(5) 0.000(2)
N1 0.0192(14) 0.0200(13) 0.0189(14) 0.0017(11) 0.0011(11) -0.0020(10)
C5 0.0194(16) 0.0206(15) 0.0215(17) 0.0009(13) 0.0047(13) 0.0006(12)
C2 0.0187(16) 0.0203(16) 0.0236(17) -0.0010(13) 0.0040(13) -0.0011(11)
C10 0.0238(17) 0.0212(16) 0.0239(18) 0.0002(13) 0.0053(14) 0.0062(12)
C6 0.0206(17) 0.0184(15) 0.0300(19) -0.0060(13) 0.0040(14) 0.0034(12)
C8 0.0230(18) 0.0316(19) 0.0272(19) -0.0010(15) 0.0016(14) 0.0136(14)
C21 0.0210(19) 0.041(2) 0.038(2) -0.0110(18) 0.0068(16) -0.0016(15)
C20 0.034(2) 0.0226(17) 0.0208(17) -0.0011(14) 0.0039(14) 0.0103(14)
C19 0.034(2) 0.0211(16) 0.0222(18) -0.0043(14) 0.0080(15) -0.0001(13)
C4 0.0206(16) 0.0216(16) 0.0223(17) 0.0040(13) 0.0023(13) 0.0051(12)
C9 0.0158(16) 0.0252(17) 0.041(2) -0.0075(16) 0.0048(15) 0.0005(12)
C3 0.0212(17) 0.0231(16) 0.0212(17) -0.0027(13) 0.0006(13) 0.0007(12)
C16 0.0223(17) 0.0247(17) 0.0218(17) -0.0039(13) 0.0036(13) 0.0033(12)
C25 0.047(3) 0.036(2) 0.031(2) 0.0045(17) 0.0034(18) 0.0230(18)
C15 0.048(3) 0.040(2) 0.033(2) 0.0074(18) 0.0195(19) 0.0133(19)
C12 0.056(3) 0.030(2) 0.060(3) 0.020(2) 0.026(2) 0.0139(19)
C11 0.029(2) 0.041(2) 0.053(3) -0.024(2) 0.0036(19) 0.0001(16)
C14 0.031(2) 0.038(2) 0.078(4) -0.014(2) 0.015(2) -0.0092(18)
C17 0.0239(17) 0.0236(16) 0.0191(16) -0.0024(13) 0.0051(13) 0.0024(13)
C18 0.0223(17) 0.0279(17) 0.0196(17) -0.0072(14) 0.0018(13) 0.0002(13)
C22 0.044(2) 0.032(2) 0.029(2) 0.0103(16) 0.0091(17) 0.0052(16)
C7 0.0281(19) 0.0206(16) 0.031(2) 0.0059(14) 0.0081(15) 0.0112(13)
C23 0.026(2) 0.045(2) 0.032(2) -0.0138(18) -0.0045(16) -0.0023(16)
C13 0.055(3) 0.065(3) 0.035(3) -0.011(2) -0.009(2) 0.036(2)
C24 0.059(3) 0.0260(19) 0.042(3) -0.0052(17) 0.016(2) -0.0119(18)
C26 0.173(8) 0.047(3) 0.094(5) 0.019(3) 0.105(6) 0.020(4)
Cl1B 0.072(3) 0.039(2) 0.0488(17) 0.0117(15) 0.0228(19) 0.016(2)

loop_
_atom_type_symbol
_atom_type_description
_atom_type_scat_dispersion_real
_atom_type_scat_dispersion_imag
_atom_type_scat_source
C C 0.0033 0.0016 'International Tables Vol C Tables 4.2.6.8 and 6.1.1.4'
H H 0.0000 0.0000 'International Tables Vol C Tables 4.2.6.8 and 6.1.1.4'
Cl Cl 0.1484 0.1585 'International Tables Vol C Tables 4.2.6.8 and 6.1.1.4'
Dy Dy -0.1892 4.4098 'International Tables Vol C Tables 4.2.6.8 and 6.1.1.4'
I I -0.4742 1.8119 'International Tables Vol C Tables 4.2.6.8 and 6.1.1.4'
N N 0.0061 0.0033 'International Tables Vol C Tables 4.2.6.8 and 6.1.1.4'

loop_
_exptl_crystal_face_index_h
_exptl_crystal_face_index_k
_exptl_crystal_face_index_l
_exptl_crystal_face_perp_dist
-1 -1 0 0.1241
-1 1 0 0.1231
1 1 0 0.1293
1 -1 0 0.1498
0 0 -1 0.0585
0 0 1 0.0528
-1 1 2 0.0993
1 -1 -2 0.1399
1 -1 1 0.1333
0 1 2 0.0924
2 -1 1 0.1448
0 1 -2 0.0988
-1 0 -2 0.1081
-1 0 2 0.1036
-6 7 -23 0.0941

loop_
_geom_angle_atom_site_label_1
_geom_angle_atom_site_label_2
_geom_angle_atom_site_label_3
_geom_angle
_geom_angle_site_symmetry_1
_geom_angle_site_symmetry_3
_geom_angle_publ_flag
N1 Dy1 I1 62.11(6) . . ?
N1 Dy1 C10 83.70(10) . . ?
N1 Dy1 C6 91.82(10) . . ?
N1 Dy1 C8 134.79(11) . . ?
N1 Dy1 C20 80.87(10) . . ?
N1 Dy1 C19 97.07(10) . . ?
N1 Dy1 C9 107.52(11) . . ?
N1 Dy1 C16 98.88(10) . . ?
N1 Dy1 C17 129.26(10) . . ?
N1 Dy1 C18 128.06(10) . . ?
N1 Dy1 C7 122.54(11) . . ?
C10 Dy1 I1 102.19(8) . . ?
C10 Dy1 C6 30.94(10) . . ?
C10 Dy1 C8 51.12(11) . . ?
C10 Dy1 C16 177.13(10) . . ?
C10 Dy1 C17 146.67(11) . . ?
C6 Dy1 I1 79.83(7) . . ?
C6 Dy1 C16 147.13(11) . . ?
C8 Dy1 I1 122.43(8) . . ?
C8 Dy1 C6 51.28(11) . . ?
C8 Dy1 C16 126.33(11) . . ?
C8 Dy1 C17 95.69(11) . . ?
C20 Dy1 I1 91.50(8) . . ?
C20 Dy1 C10 151.54(11) . . ?
C20 Dy1 C6 170.62(11) . . ?
C20 Dy1 C8 137.94(12) . . ?
C20 Dy1 C16 30.94(11) . . ?
C20 Dy1 C17 51.35(11) . . ?
C19 Dy1 I1 122.45(8) . . ?
C19 Dy1 C10 129.88(11) . . ?
C19 Dy1 C6 157.62(11) . . ?
C19 Dy1 C8 110.10(12) . . ?
C19 Dy1 C20 30.98(12) . . ?
C19 Dy1 C9 106.36(11) . . ?
C19 Dy1 C16 51.26(11) . . ?
C19 Dy1 C17 51.58(11) . . ?
C19 Dy1 C18 31.32(11) . . ?
C19 Dy1 C7 137.78(12) . . ?
C9 Dy1 I1 130.59(8) . . ?
C9 Dy1 C10 30.85(11) . . ?
C9 Dy1 C6 51.28(11) . . ?
C9 Dy1 C8 31.15(12) . . ?
C9 Dy1 C20 136.64(11) . . ?
C9 Dy1 C16 147.86(12) . . ?
C9 Dy1 C17 118.48(12) . . ?
C9 Dy1 C18 97.31(11) . . ?
C16 Dy1 I1 78.04(8) . . ?
C17 Dy1 I1 98.92(7) . . ?
C17 Dy1 C6 133.21(11) . . ?
C17 Dy1 C16 30.98(10) . . ?
C18 Dy1 I1 128.08(7) . . ?
C18 Dy1 C10 128.02(11) . . ?
C18 Dy1 C6 137.58(11) . . ?
C18 Dy1 C8 86.78(11) . . ?
C18 Dy1 C20 51.31(11) . . ?
C18 Dy1 C16 51.13(11) . . ?
C18 Dy1 C17 31.02(10) . . ?
C7 Dy1 I1 91.41(9) . . ?
C7 Dy1 C10 51.23(11) . . ?
C7 Dy1 C6 31.11(12) . . ?
C7 Dy1 C8 31.04(12) . . ?
C7 Dy1 C20 154.42(11) . . ?
C7 Dy1 C9 51.43(11) . . ?
C7 Dy1 C16 125.97(11) . . ?
C7 Dy1 C17 103.12(11) . . ?
C7 Dy1 C18 108.73(11) . . ?
C2 I1 Dy1 68.20(9) . . ?
C5 N1 Dy1 143.8(2) . . ?
C2 N1 Dy1 110.9(2) . . ?
C2 N1 C5 104.6(3) . . ?
N1 C5 I4 121.4(2) . . ?
N1 C5 C4 111.1(3) . . ?
C4 C5 I4 127.5(2) . . ?
N1 C2 I1 118.6(2) . . ?
N1 C2 C3 112.9(3) . . ?
C3 C2 I1 128.4(2) . . ?
C6 C10 Dy1 74.73(19) . . ?
C6 C10 C15 124.3(4) . . ?
C9 C10 Dy1 74.19(19) . . ?
C9 C10 C6 108.6(3) . . ?
C9 C10 C15 126.7(4) . . ?
C15 C10 Dy1 122.8(2) . . ?
C10 C6 Dy1 74.32(18) . . ?
C10 C6 C11 124.9(4) . . ?
C10 C6 C7 107.5(3) . . ?
C11 C6 Dy1 125.2(2) . . ?
C7 C6 Dy1 73.65(18) . . ?
C7 C6 C11 127.0(3) . . ?
C9 C8 Dy1 73.99(19) . . ?
C9 C8 C13 126.5(4) . . ?
C7 C8 Dy1 73.83(19) . . ?
C7 C8 C9 107.7(3) . . ?
C7 C8 C13 124.5(4) . . ?
C13 C8 Dy1 128.0(3) . . ?
H21A C21 H21B 109.5 . . ?
H21A C21 H21C 109.5 . . ?
H21B C21 H21C 109.5 . . ?
C16 C21 H21A 109.5 . . ?
C16 C21 H21B 109.5 . . ?
C16 C21 H21C 109.5 . . ?
C19 C20 Dy1 73.42(19) . . ?
C19 C20 C16 108.1(3) . . ?
C19 C20 C25 126.1(3) . . ?
C16 C20 Dy1 75.24(18) . . ?
C16 C20 C25 125.5(4) . . ?
C25 C20 Dy1 121.6(2) . . ?
C20 C19 Dy1 75.6(2) . . ?
C20 C19 C18 108.2(3) . . ?
C20 C19 C24 127.3(4) . . ?
C18 C19 Dy1 75.13(19) . . ?
C18 C19 C24 123.8(4) . . ?
C24 C19 Dy1 122.8(2) . . ?
C5 C4 I3 126.7(2) . . ?
C5 C4 C3 106.6(3) . . ?
C3 C4 I3 126.7(3) . . ?
C10 C9 Dy1 74.97(19) . . ?
C10 C9 C8 108.0(3) . . ?
C10 C9 C14 125.1(4) . . ?
C8 C9 Dy1 74.87(19) . . ?
C8 C9 C14 126.6(4) . . ?
C14 C9 Dy1 121.8(2) . . ?
C2 C3 I2 126.9(2) . . ?
C2 C3 C4 104.8(3) . . ?
C4 C3 I2 128.2(3) . . ?
C21 C16 Dy1 126.8(2) . . ?
C20 C16 Dy1 73.82(19) . . ?
C20 C16 C21 126.7(3) . . ?
C20 C16 C17 108.0(3) . . ?
C17 C16 Dy1 74.02(18) . . ?
C17 C16 C21 124.4(3) . . ?
C20 C25 H25A 109.5 . . ?
C20 C25 H25B 109.5 . . ?
C20 C25 H25C 109.5 . . ?
H25A C25 H25B 109.5 . . ?
H25A C25 H25C 109.5 . . ?
H25B C25 H25C 109.5 . . ?
C10 C15 H15A 109.5 . . ?
C10 C15 H15B 109.5 . . ?
C10 C15 H15C 109.5 . . ?
H15A C15 H15B 109.5 . . ?
H15A C15 H15C 109.5 . . ?
H15B C15 H15C 109.5 . . ?
H12A C12 H12B 109.5 . . ?
H12A C12 H12C 109.5 . . ?
H12B C12 H12C 109.5 . . ?
C7 C12 H12A 109.5 . . ?
C7 C12 H12B 109.5 . . ?
C7 C12 H12C 109.5 . . ?
C6 C11 H11A 109.5 . . ?
C6 C11 H11B 109.5 . . ?
C6 C11 H11C 109.5 . . ?
H11A C11 H11B 109.5 . . ?
H11A C11 H11C 109.5 . . ?
H11B C11 H11C 109.5 . . ?
C9 C14 H14A 109.5 . . ?
C9 C14 H14B 109.5 . . ?
C9 C14 H14C 109.5 . . ?
H14A C14 H14B 109.5 . . ?
H14A C14 H14C 109.5 . . ?
H14B C14 H14C 109.5 . . ?
C16 C17 Dy1 75.00(19) . . ?
C16 C17 C22 125.8(3) . . ?
C18 C17 Dy1 73.98(19) . . ?
C18 C17 C16 107.7(3) . . ?
C18 C17 C22 126.1(3) . . ?
C22 C17 Dy1 122.2(2) . . ?
C19 C18 Dy1 73.55(19) . . ?
C19 C18 C23 125.1(3) . . ?
C17 C18 Dy1 75.00(19) . . ?
C17 C18 C19 108.0(3) . . ?
C17 C18 C23 125.5(3) . . ?
C23 C18 Dy1 127.9(2) . . ?
C17 C22 H22A 109.5 . . ?
C17 C22 H22B 109.5 . . ?
C17 C22 H22C 109.5 . . ?
H22A C22 H22B 109.5 . . ?
H22A C22 H22C 109.5 . . ?
H22B C22 H22C 109.5 . . ?
C6 C7 Dy1 75.25(18) . . ?
C6 C7 C12 126.0(4) . . ?
C8 C7 Dy1 75.13(19) . . ?
C8 C7 C6 108.3(3) . . ?
C8 C7 C12 125.4(4) . . ?
C12 C7 Dy1 120.4(2) . . ?
C18 C23 H23A 109.5 . . ?
C18 C23 H23B 109.5 . . ?
C18 C23 H23C 109.5 . . ?
H23A C23 H23B 109.5 . . ?
H23A C23 H23C 109.5 . . ?
H23B C23 H23C 109.5 . . ?
C8 C13 H13A 109.5 . . ?
C8 C13 H13B 109.5 . . ?
C8 C13 H13C 109.5 . . ?
H13A C13 H13B 109.5 . . ?
H13A C13 H13C 109.5 . . ?
H13B C13 H13C 109.5 . . ?
C19 C24 H24A 109.5 . . ?
C19 C24 H24B 109.5 . . ?
C19 C24 H24C 109.5 . . ?
H24A C24 H24B 109.5 . . ?
H24A C24 H24C 109.5 . . ?
H24B C24 H24C 109.5 . . ?
Cl2 C26 H26C 106.9 . . ?
Cl2 C26 H26D 106.9 . . ?
Cl2 C26 H26A 108.6 . . ?
Cl2 C26 H26B 108.6 . . ?
Cl1A C26 Cl2 121.8(5) . . ?
Cl1A C26 H26C 106.9 . . ?
Cl1A C26 H26D 106.9 . . ?
Cl1A C26 H26A 95.1 . . ?
Cl1A C26 H26B 113.4 . . ?
Cl1A C26 Cl1B 13.5(5) . . ?
H26C C26 H26D 106.7 . . ?
H26C C26 H26A 13.8 . . ?
H26C C26 H26B 95.8 . . ?
H26D C26 H26A 118.0 . . ?
H26D C26 H26B 11.1 . . ?
H26A C26 H26B 107.6 . . ?
Cl1B C26 Cl2 114.5(4) . . ?
Cl1B C26 H26C 120.4 . . ?
Cl1B C26 H26D 100.3 . . ?
Cl1B C26 H26A 108.6 . . ?
Cl1B C26 H26B 108.6 . . ?

loop_
_geom_bond_atom_site_label_1
_geom_bond_atom_site_label_2
_geom_bond_distance
_geom_bond_site_symmetry_2
_geom_bond_publ_flag
Dy1 I1 3.2373(3) . ?
Dy1 N1 2.379(3) . ?
Dy1 C10 2.653(3) . ?
Dy1 C6 2.658(3) . ?
Dy1 C8 2.654(3) . ?
Dy1 C20 2.652(3) . ?
Dy1 C19 2.624(3) . ?
Dy1 C9 2.643(3) . ?
Dy1 C16 2.670(3) . ?
Dy1 C17 2.658(3) . ?
Dy1 C18 2.645(3) . ?
Dy1 C7 2.638(3) . ?
I1 C2 2.089(3) . ?
I4 C5 2.074(3) . ?
I3 C4 2.070(3) . ?
I2 C3 2.056(3) . ?
Cl2 C26 1.728(5) . ?
Cl1A C26 1.637(11) . ?
N1 C5 1.374(4) . ?
N1 C2 1.360(4) . ?
C5 C4 1.383(5) . ?
C2 C3 1.379(5) . ?
C10 C6 1.417(5) . ?
C10 C9 1.408(5) . ?
C10 C15 1.505(5) . ?
C6 C11 1.502(5) . ?
C6 C7 1.420(5) . ?
C8 C9 1.422(5) . ?
C8 C7 1.416(5) . ?
C8 C13 1.498(6) . ?
C21 H21A 0.9800 . ?
C21 H21B 0.9800 . ?
C21 H21C 0.9800 . ?
C21 C16 1.506(5) . ?
C20 C19 1.409(5) . ?
C20 C16 1.420(5) . ?
C20 C25 1.509(5) . ?
C19 C18 1.422(5) . ?
C19 C24 1.515(5) . ?
C4 C3 1.416(5) . ?
C9 C14 1.511(5) . ?
C16 C17 1.423(5) . ?
C25 H25A 0.9800 . ?
C25 H25B 0.9800 . ?
C25 H25C 0.9800 . ?
C15 H15A 0.9800 . ?
C15 H15B 0.9800 . ?
C15 H15C 0.9800 . ?
C12 H12A 0.9800 . ?
C12 H12B 0.9800 . ?
C12 H12C 0.9800 . ?
C12 C7 1.507(5) . ?
C11 H11A 0.9800 . ?
C11 H11B 0.9800 . ?
C11 H11C 0.9800 . ?
C14 H14A 0.9800 . ?
C14 H14B 0.9800 . ?
C14 H14C 0.9800 . ?
C17 C18 1.418(5) . ?
C17 C22 1.506(5) . ?
C18 C23 1.501(5) . ?
C22 H22A 0.9800 . ?
C22 H22B 0.9800 . ?
C22 H22C 0.9800 . ?
C23 H23A 0.9800 . ?
C23 H23B 0.9800 . ?
C23 H23C 0.9800 . ?
C13 H13A 0.9800 . ?
C13 H13B 0.9800 . ?
C13 H13C 0.9800 . ?
C24 H24A 0.9800 . ?
C24 H24B 0.9800 . ?
C24 H24C 0.9800 . ?
C26 H26C 0.9900 . ?
C26 H26D 0.9900 . ?
C26 H26A 0.9900 . ?
C26 H26B 0.9900 . ?
C26 Cl1B 1.699(9) . ?

loop_
_geom_torsion_atom_site_label_1
_geom_torsion_atom_site_label_2
_geom_torsion_atom_site_label_3
_geom_torsion_atom_site_label_4
_geom_torsion
_geom_torsion_site_symmetry_1
_geom_torsion_site_symmetry_2
_geom_torsion_site_symmetry_3
_geom_torsion_site_symmetry_4
_geom_torsion_publ_flag
Dy1 N1 C5 I4 11.1(5) . . . . ?
Dy1 N1 C5 C4 -168.2(3) . . . . ?
Dy1 N1 C2 I1 -4.7(3) . . . . ?
Dy1 N1 C2 C3 172.1(2) . . . . ?
Dy1 C10 C6 C11 122.3(3) . . . . ?
Dy1 C10 C6 C7 -66.7(2) . . . . ?
Dy1 C10 C9 C8 68.2(2) . . . . ?
Dy1 C10 C9 C14 -118.6(3) . . . . ?
Dy1 C6 C7 C8 -68.5(2) . . . . ?
Dy1 C6 C7 C12 117.0(3) . . . . ?
Dy1 C8 C9 C10 -68.3(2) . . . . ?
Dy1 C8 C9 C14 118.6(4) . . . . ?
Dy1 C8 C7 C6 68.6(2) . . . . ?
Dy1 C8 C7 C12 -116.9(3) . . . . ?
Dy1 C20 C19 C18 -68.7(2) . . . . ?
Dy1 C20 C19 C24 120.5(4) . . . . ?
Dy1 C20 C16 C21 -124.2(4) . . . . ?
Dy1 C20 C16 C17 66.7(2) . . . . ?
Dy1 C19 C18 C17 -67.7(2) . . . . ?
Dy1 C19 C18 C23 125.1(3) . . . . ?
Dy1 C16 C17 C18 67.3(2) . . . . ?
Dy1 C16 C17 C22 -119.1(3) . . . . ?
Dy1 C17 C18 C19 66.7(2) . . . . ?
Dy1 C17 C18 C23 -126.2(3) . . . . ?
I1 C2 C3 I2 -5.5(5) . . . . ?
I1 C2 C3 C4 177.2(2) . . . . ?
I4 C5 C4 I3 0.5(5) . . . . ?
I4 C5 C4 C3 -179.0(2) . . . . ?
I3 C4 C3 I2 2.7(5) . . . . ?
I3 C4 C3 C2 179.9(2) . . . . ?
N1 C5 C4 I3 179.8(2) . . . . ?
N1 C5 C4 C3 0.4(4) . . . . ?
N1 C2 C3 I2 178.0(2) . . . . ?
N1 C2 C3 C4 0.7(4) . . . . ?
C5 N1 C2 I1 -177.4(2) . . . . ?
C5 N1 C2 C3 -0.5(4) . . . . ?
C5 C4 C3 I2 -177.9(2) . . . . ?
C5 C4 C3 C2 -0.6(4) . . . . ?
C2 N1 C5 I4 179.4(2) . . . . ?
C2 N1 C5 C4 0.1(4) . . . . ?
C10 C6 C7 Dy1 67.2(2) . . . . ?
C10 C6 C7 C8 -1.3(4) . . . . ?
C10 C6 C7 C12 -175.8(3) . . . . ?
C6 C10 C9 Dy1 -67.4(2) . . . . ?
C6 C10 C9 C8 0.8(4) . . . . ?
C6 C10 C9 C14 174.0(3) . . . . ?
C21 C16 C17 Dy1 124.0(3) . . . . ?
C21 C16 C17 C18 -168.6(3) . . . . ?
C21 C16 C17 C22 4.9(5) . . . . ?
C20 C19 C18 Dy1 69.0(2) . . . . ?
C20 C19 C18 C17 1.4(4) . . . . ?
C20 C19 C18 C23 -165.8(3) . . . . ?
C20 C16 C17 Dy1 -66.5(2) . . . . ?
C20 C16 C17 C18 0.8(4) . . . . ?
C20 C16 C17 C22 174.3(3) . . . . ?
C19 C20 C16 Dy1 -66.6(2) . . . . ?
C19 C20 C16 C21 169.2(3) . . . . ?
C19 C20 C16 C17 0.0(4) . . . . ?
C9 C10 C6 Dy1 67.1(2) . . . . ?
C9 C10 C6 C11 -170.6(3) . . . . ?
C9 C10 C6 C7 0.3(4) . . . . ?
C9 C8 C7 Dy1 -66.8(2) . . . . ?
C9 C8 C7 C6 1.8(4) . . . . ?
C9 C8 C7 C12 176.3(3) . . . . ?
C16 C20 C19 Dy1 67.8(2) . . . . ?
C16 C20 C19 C18 -0.9(4) . . . . ?
C16 C20 C19 C24 -171.6(3) . . . . ?
C16 C17 C18 Dy1 -68.0(2) . . . . ?
C16 C17 C18 C19 -1.3(4) . . . . ?
C16 C17 C18 C23 165.8(3) . . . . ?
C25 C20 C19 Dy1 -117.4(4) . . . . ?
C25 C20 C19 C18 173.9(3) . . . . ?
C25 C20 C19 C24 3.2(6) . . . . ?
C25 C20 C16 Dy1 118.5(4) . . . . ?
C25 C20 C16 C21 -5.7(6) . . . . ?
C25 C20 C16 C17 -174.8(3) . . . . ?
C15 C10 C6 Dy1 -119.5(3) . . . . ?
C15 C10 C6 C11 2.8(5) . . . . ?
C15 C10 C6 C7 173.7(3) . . . . ?
C15 C10 C9 Dy1 119.4(3) . . . . ?
C15 C10 C9 C8 -172.4(3) . . . . ?
C15 C10 C9 C14 0.8(6) . . . . ?
C11 C6 C7 Dy1 -122.1(3) . . . . ?
C11 C6 C7 C8 169.4(3) . . . . ?
C11 C6 C7 C12 -5.0(6) . . . . ?
C22 C17 C18 Dy1 118.4(3) . . . . ?
C22 C17 C18 C19 -174.8(3) . . . . ?
C22 C17 C18 C23 -7.7(5) . . . . ?
C7 C8 C9 Dy1 66.7(2) . . . . ?
C7 C8 C9 C10 -1.6(4) . . . . ?
C7 C8 C9 C14 -174.7(3) . . . . ?
C13 C8 C9 Dy1 -125.8(4) . . . . ?
C13 C8 C9 C10 166.0(3) . . . . ?
C13 C8 C9 C14 -7.1(6) . . . . ?
C13 C8 C7 Dy1 125.4(4) . . . . ?
C13 C8 C7 C6 -166.1(3) . . . . ?
C13 C8 C7 C12 8.4(6) . . . . ?
C24 C19 C18 Dy1 -119.8(3) . . . . ?
C24 C19 C18 C17 172.5(3) . . . . ?
C24 C19 C18 C23 5.3(6) . . . . ?

loop_
_exptl_oxdiff_crystal_face_indexfrac_h
_exptl_oxdiff_crystal_face_indexfrac_k
_exptl_oxdiff_crystal_face_indexfrac_l
_exptl_oxdiff_crystal_face_x
_exptl_oxdiff_crystal_face_y
_exptl_oxdiff_crystal_face_z
-0.9999 -1.0185 0.0581 -0.0783 -0.0142 0.0325
-1.0078 0.9904 -0.0201 0.0038 0.0040 0.0859
0.9999 1.0185 -0.0581 0.0783 0.0142 -0.0325
1.0078 -0.9904 0.0201 -0.0038 -0.0040 -0.0859
-0.0026 -0.0196 -0.9993 -0.0100 0.0322 0.0044
0.0026 0.0196 0.9993 0.0100 -0.0322 -0.0044
-1.0026 1.0296 1.9786 0.0239 -0.0605 0.0770
1.0026 -1.0296 -1.9786 -0.0239 0.0605 -0.0770
1.0104 -0.9709 1.0194 0.0063 -0.0363 -0.0903
0.0012 1.0436 1.9596 0.0612 -0.0554 0.0178
2.0143 -0.9569 1.0004 0.0435 -0.0312 -0.1495
-0.0091 0.9653 -2.0377 0.0210 0.0736 0.0356
-1.0090 -0.0531 -1.9796 -0.0574 0.0594 0.0681
-0.9987 0.0251 2.0177 -0.0172 -0.0696 0.0503
-5.8635 6.7791 -22.5891 -0.1415 0.7602 0.6341
